data_7005299
loop_
_publ_author_name
'Coles, Simon J.'
'Davies, David B.'
'Eaton, Robert J.'
'Hursthouse, Michael B.'
'Kili\,c, Adem'
'Shaw, Robert A.'
'Uslu, Aylin'

_publ_section_title
;
 Stereogenic properties of spiranes combined with four equivalent
 conventional centres of chirality.
;
_journal_issue 20
_journal_name_full 'Dalton transactions (Cambridge, England : 2003)'
_journal_page_first 2040
_journal_page_last 2047
_journal_paper_doi 10.1039/b700464h
_journal_year 2007
_chemical_formula_sum 'C13 H32 Cl4 N10 O4 P6'
_chemical_formula_weight 720.11
_chemical_name_systematic
;
?
;
_space_group_IT_number 2
_symmetry_cell_setting triclinic
_symmetry_space_group_name_Hall '-P 1'
_symmetry_space_group_name_H-M 'P -1'
_atom_sites_solution_hydrogens geom
_atom_sites_solution_primary direct
_atom_sites_solution_secondary difmap
_audit_creation_method SHELXL-97
_cell_angle_alpha 108.439(9)
_cell_angle_beta 97.965(10)
_cell_angle_gamma 90.189(9)
_cell_formula_units_Z 4
_cell_length_a 10.376(5)
_cell_length_b 15.323(8)
_cell_length_c 20.706(10)
_cell_measurement_reflns_used 5669
_cell_measurement_temperature 120(2)
_cell_measurement_theta_max 28.62
_cell_measurement_theta_min 2.30
_cell_volume 3089(3)
_computing_cell_refinement 'Bruker SAINT'
_computing_data_collection 'Bruker SMART'
_computing_data_reduction 'Bruker SAINT'
_computing_structure_refinement 'SHELXL-97 (Sheldrick, 1997)'
_computing_structure_solution 'SHELXS-97 (Sheldrick, 1997)'
_diffrn_ambient_temperature 120(2)
_diffrn_detector_area_resol_mean 8.192
_diffrn_measured_fraction_theta_full 0.990
_diffrn_measured_fraction_theta_max 0.990
_diffrn_measurement_device_type 'Bruker SMART 1K CCD diffractometer'
_diffrn_measurement_method '\w rotation with narrow frames'
_diffrn_radiation_monochromator 'silicon 111'
_diffrn_radiation_source 'Daresbury SRS station 9.8'
_diffrn_radiation_type synchrotron
_diffrn_radiation_wavelength 0.6903
_diffrn_reflns_av_R_equivalents 0.0834
_diffrn_reflns_av_sigmaI/netI 0.1752
_diffrn_reflns_limit_h_max 12
_diffrn_reflns_limit_h_min -12
_diffrn_reflns_limit_k_max 18
_diffrn_reflns_limit_k_min -19
_diffrn_reflns_limit_l_max 25
_diffrn_reflns_limit_l_min -25
_diffrn_reflns_number 24592
_diffrn_reflns_theta_full 25.56
_diffrn_reflns_theta_max 25.56
_diffrn_reflns_theta_min 1.93
_diffrn_standards_decay_% 10
_diffrn_standards_number 0
_exptl_absorpt_coefficient_mu 0.734
_exptl_absorpt_correction_T_max 0.9927
_exptl_absorpt_correction_T_min 0.9783
_exptl_absorpt_correction_type multi-scan
_exptl_absorpt_process_details 'SORTAV (Blessing, 1997)'
_exptl_crystal_colour colurless
_exptl_crystal_density_diffrn 1.548
_exptl_crystal_density_method 'not measured'
_exptl_crystal_description plate
_exptl_crystal_F_000 1480
_exptl_crystal_size_max 0.03
_exptl_crystal_size_mid 0.02
_exptl_crystal_size_min 0.01
_refine_diff_density_max 1.763
_refine_diff_density_min -0.865
_refine_diff_density_rms 0.195
_refine_ls_extinction_coef 0.0045(9)
_refine_ls_extinction_expression Fc^*^=kFc[1+0.001xFc^2^\l^3^/sin(2\q)]^-1/4^
_refine_ls_extinction_method SHELXL
_refine_ls_goodness_of_fit_ref 1.031
_refine_ls_hydrogen_treatment constr
_refine_ls_matrix_type full
_refine_ls_number_parameters 684
_refine_ls_number_reflns 12490
_refine_ls_number_restraints 6
_refine_ls_restrained_S_all 1.031
_refine_ls_R_factor_all 0.1450
_refine_ls_R_factor_gt 0.0919
_refine_ls_shift/su_max 0.131
_refine_ls_shift/su_mean 0.004
_refine_ls_structure_factor_coef Fsqd
_refine_ls_weighting_details 'calc w=1/[\s^2^(Fo^2^)+(0.1212P)^2^+0.0000P] where P=(Fo^2^+2Fc^2^)/3'
_refine_ls_weighting_scheme calc
_refine_ls_wR_factor_gt 0.2287
_refine_ls_wR_factor_ref 0.2697
_reflns_number_gt 7500
_reflns_number_total 12490
_reflns_threshold_expression >2\s(I)
_cod_data_source_file b700464h.txt
_cod_data_source_block 3c
_cod_depositor_comments
;
The following automatic conversions were performed:
'_symmetry_cell_setting' value 'Triclinic' changed to 'triclinic'
according to '/home/saulius/struct/CIF-dictionaries/cif_core.dic'
dictionary named 'cif_core.dic' version 2.4.1 from 2010-06-29.

Automatic conversion script
Id: cif_fix_enum 1527 2010-12-29 10:47:43Z saulius 
;
_cod_original_sg_symbol_H-M P-1
_cod_database_code 7005299

loop_
_symmetry_equiv_pos_as_xyz
'x, y, z'
'-x, -y, -z'

loop_
_atom_site_label
_atom_site_type_symbol
_atom_site_fract_x
_atom_site_fract_y
_atom_site_fract_z
_atom_site_U_iso_or_equiv
_atom_site_adp_type
_atom_site_occupancy
_atom_site_symmetry_multiplicity
_atom_site_calc_flag
_atom_site_refinement_flags
_atom_site_disorder_assembly
_atom_site_disorder_group
C1 C -0.6392(8) 0.3168(5) -0.2181(4) 0.0252(16) Uani 1 1 d . . .
H1A H -0.5789 0.3311 -0.2462 0.038 Uiso 1 1 calc R . .
H1B H -0.6155 0.3558 -0.1701 0.038 Uiso 1 1 calc R . .
H1C H -0.7283 0.3284 -0.2352 0.038 Uiso 1 1 calc R . .
C2 C -0.6683(8) 0.1568(5) -0.2942(4) 0.0265(17) Uani 1 1 d . . .
H2A H -0.7577 0.1674 -0.3115 0.040 Uiso 1 1 calc R . .
H2B H -0.6628 0.0926 -0.2950 0.040 Uiso 1 1 calc R . .
H2C H -0.6086 0.1693 -0.3233 0.040 Uiso 1 1 calc R . .
C3 C -0.3538(9) -0.0720(5) -0.1910(4) 0.034(2) Uani 1 1 d . . .
H3A H -0.2650 -0.0853 -0.2009 0.052 Uiso 1 1 calc R . .
H3B H -0.4023 -0.0519 -0.2275 0.052 Uiso 1 1 calc R . .
H3C H -0.3975 -0.1277 -0.1890 0.052 Uiso 1 1 calc R . .
C4 C -0.2675(9) -0.0192(6) -0.0663(5) 0.040(2) Uani 1 1 d . . .
H4A H -0.3038 -0.0752 -0.0608 0.060 Uiso 1 1 calc R . .
H4B H -0.2668 0.0322 -0.0236 0.060 Uiso 1 1 calc R . .
H4C H -0.1783 -0.0289 -0.0766 0.060 Uiso 1 1 calc R . .
C5 C -0.2800(7) 0.2828(5) 0.0761(3) 0.0225(15) Uani 1 1 d . . .
H5A H -0.1920 0.3119 0.0965 0.027 Uiso 1 1 calc R . .
H5B H -0.2774 0.2169 0.0725 0.027 Uiso 1 1 calc R . .
C6 C -0.3778(7) 0.3286(5) 0.1236(4) 0.0198(15) Uani 1 1 d . . .
C7 C -0.5185(6) 0.2915(5) 0.0905(3) 0.0173(14) Uani 1 1 d . . .
H7A H -0.5297 0.2266 0.0888 0.021 Uiso 1 1 calc R . .
H7B H -0.5812 0.3280 0.1188 0.021 Uiso 1 1 calc R . .
C8 C -0.3426(7) 0.3052(5) 0.1899(4) 0.0221(15) Uani 1 1 d . . .
H8A H -0.3612 0.2385 0.1799 0.027 Uiso 1 1 calc R . .
H8B H -0.2478 0.3178 0.2054 0.027 Uiso 1 1 calc R . .
C9 C -0.3669(7) 0.4329(5) 0.1387(4) 0.0247(16) Uani 1 1 d . . .
H9A H -0.2743 0.4548 0.1533 0.030 Uiso 1 1 calc R . .
H9B H -0.3986 0.4478 0.0963 0.030 Uiso 1 1 calc R . .
C10 C -0.0204(9) 0.6252(7) 0.3085(5) 0.040(2) Uani 1 1 d . . .
H10A H 0.0119 0.6769 0.2959 0.061 Uiso 1 1 calc R . .
H10B H -0.0615 0.5772 0.2669 0.061 Uiso 1 1 calc R . .
H10C H 0.0525 0.6000 0.3312 0.061 Uiso 1 1 calc R . .
C11 C -0.0645(11) 0.7333(7) 0.4169(6) 0.064(3) Uani 1 1 d . . .
H11A H 0.0247 0.7203 0.4328 0.096 Uiso 1 1 calc R . .
H11B H -0.1179 0.7400 0.4535 0.096 Uiso 1 1 calc R . .
H11C H -0.0632 0.7905 0.4053 0.096 Uiso 1 1 calc R . .
C12 C -0.5110(11) 0.6371(7) 0.5139(4) 0.048(3) Uani 1 1 d . . .
H12A H -0.5658 0.6897 0.5161 0.072 Uiso 1 1 calc R . .
H12B H -0.4190 0.6584 0.5236 0.072 Uiso 1 1 calc R . .
H12C H -0.5301 0.6090 0.5482 0.072 Uiso 1 1 calc R . .
C13 C -0.6710(9) 0.5295(6) 0.4297(5) 0.041(2) Uani 1 1 d . . .
H13A H -0.6898 0.5092 0.4679 0.062 Uiso 1 1 calc R . .
H13B H -0.6814 0.4768 0.3872 0.062 Uiso 1 1 calc R . .
H13C H -0.7315 0.5765 0.4241 0.062 Uiso 1 1 calc R . .
C14 C -0.3919(13) 0.0133(10) -0.4111(6) 0.086(5) Uani 1 1 d . . .
H14A H -0.4215 0.0417 -0.4464 0.129 Uiso 1 1 calc R . .
H14B H -0.3574 0.0614 -0.3680 0.129 Uiso 1 1 calc R . .
H14C H -0.4654 -0.0209 -0.4036 0.129 Uiso 1 1 calc R . .
C15 C -0.3295(11) -0.1190(7) -0.5006(5) 0.059(3) Uani 1 1 d . . .
H15A H -0.4072 -0.1542 -0.4989 0.088 Uiso 1 1 calc R . .
H15B H -0.2587 -0.1607 -0.5123 0.088 Uiso 1 1 calc R . .
H15C H -0.3493 -0.0885 -0.5356 0.088 Uiso 1 1 calc R . .
C16 C 0.1632(11) -0.2470(7) -0.4180(5) 0.054(3) Uani 1 1 d . . .
H16A H 0.2001 -0.2339 -0.4552 0.080 Uiso 1 1 calc R . .
H16B H 0.0719 -0.2690 -0.4339 0.080 Uiso 1 1 calc R . .
H16C H 0.2125 -0.2944 -0.4044 0.080 Uiso 1 1 calc R . .
C17 C 0.3022(9) -0.1324(7) -0.3212(5) 0.049(2) Uani 1 1 d . . .
H17A H 0.3381 -0.1805 -0.3031 0.073 Uiso 1 1 calc R . .
H17B H 0.2987 -0.0754 -0.2830 0.073 Uiso 1 1 calc R . .
H17C H 0.3579 -0.1214 -0.3527 0.073 Uiso 1 1 calc R . .
C18 C 0.0661(7) 0.0691(5) -0.1337(4) 0.0266(17) Uani 1 1 d . . .
H18A H 0.1506 0.0489 -0.1490 0.032 Uiso 1 1 calc R . .
H18B H 0.0600 0.0540 -0.0911 0.032 Uiso 1 1 calc R . .
C19 C 0.0575(8) 0.1726(5) -0.1198(4) 0.0240(16) Uani 1 1 d . . .
C20 C 0.0567(7) 0.1962(4) -0.1855(4) 0.0233(16) Uani 1 1 d . . .
H20A H 0.0440 0.2629 -0.1756 0.028 Uiso 1 1 calc R . .
H20B H 0.1428 0.1838 -0.2010 0.028 Uiso 1 1 calc R . .
C21 C 0.1825(7) 0.2189(5) -0.0723(4) 0.0261(17) Uani 1 1 d . . .
H21A H 0.2592 0.1902 -0.0926 0.031 Uiso 1 1 calc R . .
H21B H 0.1873 0.2850 -0.0683 0.031 Uiso 1 1 calc R . .
C22 C -0.0624(7) 0.2097(5) -0.0866(4) 0.0228(16) Uani 1 1 d . . .
H22A H -0.0707 0.2749 -0.0845 0.027 Uiso 1 1 calc R . .
H22B H -0.1413 0.1742 -0.1155 0.027 Uiso 1 1 calc R . .
C23 C -0.0193(8) 0.1831(5) 0.2189(4) 0.0254(16) Uani 1 1 d . . .
H23A H 0.0522 0.1706 0.2505 0.038 Uiso 1 1 calc R . .
H23B H -0.0127 0.1452 0.1717 0.038 Uiso 1 1 calc R . .
H23C H -0.1028 0.1683 0.2311 0.038 Uiso 1 1 calc R . .
C24 C -0.0068(8) 0.3425(5) 0.2954(4) 0.0250(16) Uani 1 1 d . . .
H24A H -0.0903 0.3372 0.3112 0.037 Uiso 1 1 calc R . .
H24B H 0.0097 0.4061 0.2967 0.037 Uiso 1 1 calc R . .
H24C H 0.0632 0.3256 0.3254 0.037 Uiso 1 1 calc R . .
C25 C 0.2695(9) 0.5249(6) 0.0725(4) 0.037(2) Uani 1 1 d . . .
H25A H 0.2204 0.5755 0.0638 0.056 Uiso 1 1 calc R . .
H25B H 0.2580 0.4712 0.0306 0.056 Uiso 1 1 calc R . .
H25C H 0.3621 0.5441 0.0857 0.056 Uiso 1 1 calc R . .
C26 C 0.2498(8) 0.5731(5) 0.1961(4) 0.034(2) Uani 1 1 d . . .
H26A H 0.3440 0.5867 0.2081 0.050 Uiso 1 1 calc R . .
H26B H 0.2179 0.5515 0.2310 0.050 Uiso 1 1 calc R . .
H26C H 0.2061 0.6290 0.1940 0.050 Uiso 1 1 calc R . .
N1 N -0.5383(6) 0.0881(4) -0.1755(3) 0.0235(13) Uani 1 1 d . . .
N2 N -0.4540(6) 0.1382(4) -0.0369(3) 0.0264(14) Uani 1 1 d . . .
N3 N -0.4835(6) 0.2695(4) -0.1008(3) 0.0197(12) Uani 1 1 d U . .
N4 N -0.6318(6) 0.2192(4) -0.2223(3) 0.0183(12) Uani 1 1 d . . .
N5 N -0.3488(6) 0.0024(4) -0.1236(3) 0.0252(14) Uani 1 1 d . . .
N6 N -0.2564(6) 0.5011(4) 0.2944(3) 0.0247(14) Uani 1 1 d . . .
N7 N -0.3315(7) 0.6285(5) 0.4065(3) 0.0335(16) Uani 1 1 d . . .
N8 N -0.5103(6) 0.5054(4) 0.3118(3) 0.0278(15) Uani 1 1 d . . .
N9 N -0.1188(7) 0.6582(5) 0.3568(3) 0.0344(16) Uani 1 1 d . . .
N10 N -0.5383(7) 0.5681(5) 0.4442(3) 0.0342(16) Uani 1 1 d . . .
N11 N -0.0682(7) -0.1280(5) -0.4024(4) 0.0390(18) Uani 1 1 d . . .
N12 N 0.0799(7) -0.0011(5) -0.2930(4) 0.0343(16) Uani 1 1 d . . .
N13 N -0.1825(7) -0.0023(4) -0.3042(3) 0.0318(16) Uani 1 1 d . . .
N14 N -0.2896(7) -0.0499(5) -0.4337(4) 0.0356(17) Uani 1 1 d . . .
N15 N 0.1707(7) -0.1620(5) -0.3582(4) 0.0348(16) Uani 1 1 d . . .
N16 N 0.0761(6) 0.2318(4) 0.1043(3) 0.0207(13) Uani 1 1 d . . .
N17 N 0.0569(6) 0.4131(4) 0.1776(3) 0.0232(13) Uani 1 1 d . . .
N18 N 0.0698(7) 0.3629(4) 0.0401(3) 0.0270(15) Uani 1 1 d . . .
N19 N -0.0114(6) 0.2803(4) 0.2243(3) 0.0202(13) Uani 1 1 d . . .
N20 N 0.2215(6) 0.5006(4) 0.1281(3) 0.0230(13) Uani 1 1 d . . .
O1 O -0.3133(4) 0.2907(3) 0.0072(2) 0.0214(11) Uani 1 1 d . . .
O2 O -0.5450(4) 0.2975(3) 0.0202(2) 0.0190(10) Uani 1 1 d . . .
O3 O -0.4121(5) 0.3562(3) 0.2459(3) 0.0229(11) Uani 1 1 d . . .
O4 O -0.4420(5) 0.4801(3) 0.1922(3) 0.0244(11) Uani 1 1 d . . .
O5 O -0.0407(5) 0.0224(3) -0.1870(3) 0.0285(12) Uani 1 1 d . . .
O6 O -0.0433(5) 0.1454(3) -0.2410(3) 0.0274(12) Uani 1 1 d . . .
O7 O 0.1863(5) 0.2100(3) -0.0036(2) 0.0226(11) Uani 1 1 d . . .
O8 O -0.0540(4) 0.2032(3) -0.0167(2) 0.0194(10) Uani 1 1 d . . .
P1 P -0.51182(17) 0.19088(11) -0.17389(9) 0.0166(4) Uani 1 1 d . . .
P2 P -0.47881(18) 0.05975(11) -0.10963(9) 0.0187(4) Uani 1 1 d . . .
P3 P -0.45183(17) 0.24413(11) -0.03197(9) 0.0169(4) Uani 1 1 d . . .
P4 P -0.40284(19) 0.46510(12) 0.26544(10) 0.0223(4) Uani 1 1 d . . .
P5 P -0.2176(2) 0.58048(13) 0.36609(10) 0.0269(5) Uani 1 1 d . . .
P6 P -0.4765(2) 0.59053(13) 0.38150(10) 0.0272(5) Uani 1 1 d . . .
P7 P -0.1960(2) -0.08315(14) -0.37461(11) 0.0301(5) Uani 1 1 d . . .
P8 P 0.0705(2) -0.08195(14) -0.36584(11) 0.0301(5) Uani 1 1 d . . .
P9 P -0.0463(2) 0.03684(13) -0.26089(10) 0.0256(5) Uani 1 1 d . . .
P10 P 0.07001(17) 0.25695(11) 0.03521(9) 0.0172(4) Uani 1 1 d . . .
P11 P 0.08524(17) 0.31082(11) 0.17704(9) 0.0164(4) Uani 1 1 d . . .
P12 P 0.08286(19) 0.44100(11) 0.11234(10) 0.0198(4) Uani 1 1 d . . .
Cl1 Cl -0.61451(19) -0.03317(12) -0.10291(10) 0.0297(4) Uani 1 1 d . . .
Cl2 Cl -0.35293(18) 0.19076(13) -0.22294(10) 0.0272(4) Uani 1 1 d . . .
Cl3 Cl -0.1063(2) 0.52421(17) 0.43316(11) 0.0462(6) Uani 1 1 d . . .
Cl4 Cl -0.5812(2) 0.69860(13) 0.36691(11) 0.0358(5) Uani 1 1 d . . .
Cl5 Cl -0.2988(2) -0.18847(15) -0.36066(12) 0.0455(6) Uani 1 1 d . . .
Cl6 Cl 0.1433(3) -0.02862(17) -0.43418(12) 0.0487(6) Uani 1 1 d . . .
Cl7 Cl 0.27048(17) 0.31436(13) 0.22855(10) 0.0271(4) Uani 1 1 d . . .
Cl8 Cl -0.05892(19) 0.53202(12) 0.10278(10) 0.0291(4) Uani 1 1 d . . .

loop_
_atom_site_aniso_label
_atom_site_aniso_U_11
_atom_site_aniso_U_22
_atom_site_aniso_U_33
_atom_site_aniso_U_23
_atom_site_aniso_U_13
_atom_site_aniso_U_12
C1 0.028(4) 0.014(3) 0.032(4) 0.007(3) 0.000(3) 0.007(3)
C2 0.030(4) 0.024(4) 0.019(4) 0.000(3) -0.001(3) 0.005(3)
C3 0.041(5) 0.017(4) 0.033(5) -0.011(3) 0.009(4) 0.007(3)
C4 0.037(5) 0.037(5) 0.047(5) 0.013(4) 0.006(4) 0.020(4)
C5 0.020(4) 0.023(4) 0.015(4) -0.004(3) -0.005(3) 0.003(3)
C6 0.022(4) 0.010(3) 0.019(4) -0.004(3) -0.001(3) 0.002(3)
C7 0.014(3) 0.015(3) 0.016(3) -0.002(3) -0.002(3) 0.002(3)
C8 0.026(4) 0.009(3) 0.026(4) -0.001(3) 0.004(3) 0.001(3)
C9 0.028(4) 0.009(3) 0.030(4) -0.002(3) -0.001(3) -0.003(3)
C10 0.033(5) 0.042(5) 0.037(5) 0.001(4) 0.002(4) 0.000(4)
C11 0.063(7) 0.039(6) 0.060(7) -0.024(5) 0.004(6) -0.014(5)
C12 0.082(8) 0.041(5) 0.016(4) -0.001(4) 0.010(4) 0.016(5)
C13 0.042(5) 0.038(5) 0.049(6) 0.018(4) 0.014(4) 0.008(4)
C14 0.090(10) 0.081(9) 0.062(8) -0.001(7) -0.018(7) 0.043(8)
C15 0.068(7) 0.048(6) 0.035(5) -0.008(5) -0.024(5) 0.015(5)
C16 0.078(8) 0.037(5) 0.041(6) 0.004(4) 0.012(5) 0.036(5)
C17 0.045(6) 0.056(6) 0.046(6) 0.019(5) 0.003(5) 0.010(5)
C18 0.024(4) 0.013(4) 0.033(4) -0.004(3) 0.000(3) 0.004(3)
C19 0.037(4) 0.011(3) 0.018(4) -0.004(3) 0.006(3) 0.003(3)
C20 0.030(4) 0.004(3) 0.027(4) -0.005(3) -0.003(3) 0.000(3)
C21 0.022(4) 0.026(4) 0.029(4) 0.003(3) 0.012(3) 0.003(3)
C22 0.023(4) 0.019(4) 0.019(4) -0.003(3) -0.003(3) 0.004(3)
C23 0.035(4) 0.010(3) 0.031(4) 0.006(3) 0.006(3) 0.001(3)
C24 0.031(4) 0.018(4) 0.022(4) 0.000(3) 0.007(3) 0.007(3)
C25 0.043(5) 0.030(5) 0.038(5) 0.009(4) 0.010(4) -0.005(4)
C26 0.024(4) 0.013(4) 0.044(5) -0.011(3) -0.011(4) -0.006(3)
N1 0.035(4) 0.007(3) 0.023(3) -0.001(2) -0.002(3) -0.002(2)
N2 0.040(4) 0.007(3) 0.025(3) -0.004(2) 0.000(3) 0.007(3)
N3 0.0205(15) 0.0176(15) 0.0202(15) 0.0055(10) 0.0018(9) 0.0015(9)
N4 0.022(3) 0.006(3) 0.021(3) -0.003(2) -0.001(2) 0.000(2)
N5 0.032(4) 0.011(3) 0.029(4) 0.001(3) 0.008(3) 0.009(3)
N6 0.018(3) 0.015(3) 0.028(3) -0.007(3) -0.004(3) 0.004(2)
N7 0.032(4) 0.030(4) 0.024(4) -0.008(3) -0.003(3) 0.010(3)
N8 0.028(3) 0.015(3) 0.029(4) -0.006(3) -0.003(3) 0.001(3)
N9 0.033(4) 0.032(4) 0.029(4) 0.000(3) -0.004(3) -0.012(3)
N10 0.049(4) 0.024(4) 0.028(4) 0.006(3) 0.005(3) 0.016(3)
N11 0.042(4) 0.027(4) 0.031(4) -0.011(3) -0.002(3) 0.009(3)
N12 0.032(4) 0.025(4) 0.034(4) -0.002(3) -0.010(3) -0.004(3)
N13 0.039(4) 0.018(3) 0.027(4) -0.007(3) -0.001(3) 0.004(3)
N14 0.031(4) 0.036(4) 0.030(4) 0.002(3) -0.003(3) 0.012(3)
N15 0.034(4) 0.028(4) 0.038(4) 0.001(3) 0.010(3) 0.014(3)
N16 0.030(3) 0.003(3) 0.022(3) -0.003(2) -0.002(3) -0.001(2)
N17 0.032(3) 0.005(3) 0.025(3) -0.004(2) -0.002(3) 0.004(2)
N18 0.058(4) 0.004(3) 0.014(3) -0.002(2) 0.000(3) -0.001(3)
N19 0.025(3) 0.008(3) 0.025(3) 0.003(2) 0.002(3) 0.007(2)
N20 0.026(3) 0.005(3) 0.028(3) -0.007(2) -0.001(3) -0.002(2)
O1 0.011(2) 0.023(3) 0.023(3) -0.001(2) -0.001(2) 0.004(2)
O2 0.020(2) 0.011(2) 0.020(3) -0.002(2) -0.001(2) -0.0030(19)
O3 0.026(3) 0.011(2) 0.026(3) -0.003(2) 0.002(2) 0.003(2)
O4 0.029(3) 0.009(2) 0.028(3) -0.002(2) 0.001(2) 0.006(2)
O5 0.042(3) 0.007(2) 0.028(3) -0.003(2) -0.002(2) 0.001(2)
O6 0.037(3) 0.012(2) 0.025(3) -0.003(2) -0.005(2) 0.004(2)
O7 0.015(2) 0.025(3) 0.022(3) 0.000(2) 0.001(2) 0.004(2)
O8 0.014(2) 0.015(2) 0.024(3) 0.000(2) 0.000(2) -0.0031(19)
P1 0.0202(9) 0.0048(8) 0.0197(9) -0.0023(7) 0.0003(7) 0.0022(6)
P2 0.0274(10) 0.0038(8) 0.0212(9) -0.0011(7) 0.0032(8) 0.0046(7)
P3 0.0204(9) 0.0066(8) 0.0185(9) -0.0028(7) 0.0011(7) 0.0032(7)
P4 0.0251(10) 0.0104(9) 0.0234(10) -0.0044(7) -0.0001(8) 0.0046(7)
P5 0.0276(11) 0.0179(10) 0.0239(10) -0.0057(8) -0.0042(8) 0.0050(8)
P6 0.0313(11) 0.0181(10) 0.0242(10) -0.0043(8) 0.0039(9) 0.0090(8)
P7 0.0361(12) 0.0195(10) 0.0236(11) -0.0049(8) -0.0050(9) 0.0025(9)
P8 0.0343(12) 0.0215(10) 0.0270(11) -0.0016(8) 0.0016(9) 0.0048(9)
P9 0.0310(11) 0.0127(9) 0.0241(10) -0.0049(8) -0.0006(8) 0.0031(8)
P10 0.0184(9) 0.0060(8) 0.0211(9) -0.0030(7) 0.0004(7) -0.0001(7)
P11 0.0197(9) 0.0042(8) 0.0200(9) -0.0019(7) -0.0012(7) 0.0024(6)
P12 0.0294(10) 0.0034(8) 0.0217(10) -0.0006(7) -0.0014(8) 0.0001(7)
Cl1 0.0354(11) 0.0144(8) 0.0408(11) 0.0080(8) 0.0119(9) 0.0031(7)
Cl2 0.0242(9) 0.0245(9) 0.0303(10) 0.0043(8) 0.0061(8) 0.0051(7)
Cl3 0.0529(14) 0.0482(14) 0.0296(11) 0.0054(10) -0.0040(10) 0.0202(11)
Cl4 0.0424(12) 0.0229(10) 0.0377(12) 0.0045(9) 0.0033(9) 0.0121(9)
Cl5 0.0545(14) 0.0299(11) 0.0423(13) 0.0030(10) -0.0055(11) -0.0069(10)
Cl6 0.0623(16) 0.0445(14) 0.0421(13) 0.0165(11) 0.0110(12) 0.0076(12)
Cl7 0.0207(9) 0.0250(9) 0.0298(10) 0.0039(8) -0.0041(7) 0.0007(7)
Cl8 0.0307(10) 0.0150(8) 0.0378(11) 0.0079(8) -0.0062(8) 0.0031(7)

loop_
_atom_type_symbol
_atom_type_description
_atom_type_scat_dispersion_real
_atom_type_scat_dispersion_imag
_atom_type_scat_source
C C 0.0033 0.0016 'International Tables Vol C Tables 4.2.6.8 and 6.1.1.4'
H H 0.0000 0.0000 'International Tables Vol C Tables 4.2.6.8 and 6.1.1.4'
N N 0.0061 0.0033 'International Tables Vol C Tables 4.2.6.8 and 6.1.1.4'
O O 0.0106 0.0060 'International Tables Vol C Tables 4.2.6.8 and 6.1.1.4'
P P 0.1023 0.0942 'International Tables Vol C Tables 4.2.6.8 and 6.1.1.4'
Cl Cl 0.1484 0.1585 'International Tables Vol C Tables 4.2.6.8 and 6.1.1.4'

loop_
_geom_angle_atom_site_label_1
_geom_angle_atom_site_label_2
_geom_angle_atom_site_label_3
_geom_angle
_geom_angle_site_symmetry_1
_geom_angle_site_symmetry_3
_geom_angle_publ_flag
N4 C1 H1A 109.5 . . ?
N4 C1 H1B 109.5 . . ?
H1A C1 H1B 109.5 . . ?
N4 C1 H1C 109.5 . . ?
H1A C1 H1C 109.5 . . ?
H1B C1 H1C 109.5 . . ?
N4 C2 H2A 109.5 . . ?
N4 C2 H2B 109.5 . . ?
H2A C2 H2B 109.5 . . ?
N4 C2 H2C 109.5 . . ?
H2A C2 H2C 109.5 . . ?
H2B C2 H2C 109.5 . . ?
N5 C3 H3A 109.5 . . ?
N5 C3 H3B 109.5 . . ?
H3A C3 H3B 109.5 . . ?
N5 C3 H3C 109.5 . . ?
H3A C3 H3C 109.5 . . ?
H3B C3 H3C 109.5 . . ?
N5 C4 H4A 109.5 . . ?
N5 C4 H4B 109.5 . . ?
H4A C4 H4B 109.5 . . ?
N5 C4 H4C 109.5 . . ?
H4A C4 H4C 109.5 . . ?
H4B C4 H4C 109.5 . . ?
O1 C5 C6 112.1(6) . . ?
O1 C5 H5A 109.2 . . ?
C6 C5 H5A 109.2 . . ?
O1 C5 H5B 109.2 . . ?
C6 C5 H5B 109.2 . . ?
H5A C5 H5B 107.9 . . ?
C8 C6 C9 110.1(6) . . ?
C8 C6 C5 106.9(6) . . ?
C9 C6 C5 109.5(6) . . ?
C8 C6 C7 109.6(6) . . ?
C9 C6 C7 109.8(6) . . ?
C5 C6 C7 110.8(5) . . ?
O2 C7 C6 110.2(5) . . ?
O2 C7 H7A 109.6 . . ?
C6 C7 H7A 109.6 . . ?
O2 C7 H7B 109.6 . . ?
C6 C7 H7B 109.6 . . ?
H7A C7 H7B 108.1 . . ?
O3 C8 C6 114.3(6) . . ?
O3 C8 H8A 108.7 . . ?
C6 C8 H8A 108.7 . . ?
O3 C8 H8B 108.7 . . ?
C6 C8 H8B 108.7 . . ?
H8A C8 H8B 107.6 . . ?
O4 C9 C6 111.3(6) . . ?
O4 C9 H9A 109.4 . . ?
C6 C9 H9A 109.4 . . ?
O4 C9 H9B 109.4 . . ?
C6 C9 H9B 109.4 . . ?
H9A C9 H9B 108.0 . . ?
N9 C10 H10A 109.5 . . ?
N9 C10 H10B 109.5 . . ?
H10A C10 H10B 109.5 . . ?
N9 C10 H10C 109.5 . . ?
H10A C10 H10C 109.5 . . ?
H10B C10 H10C 109.5 . . ?
N9 C11 H11A 109.5 . . ?
N9 C11 H11B 109.5 . . ?
H11A C11 H11B 109.5 . . ?
N9 C11 H11C 109.5 . . ?
H11A C11 H11C 109.5 . . ?
H11B C11 H11C 109.5 . . ?
N10 C12 H12A 109.5 . . ?
N10 C12 H12B 109.5 . . ?
H12A C12 H12B 109.5 . . ?
N10 C12 H12C 109.5 . . ?
H12A C12 H12C 109.5 . . ?
H12B C12 H12C 109.5 . . ?
N10 C13 H13A 109.5 . . ?
N10 C13 H13B 109.5 . . ?
H13A C13 H13B 109.5 . . ?
N10 C13 H13C 109.5 . . ?
H13A C13 H13C 109.5 . . ?
H13B C13 H13C 109.5 . . ?
N14 C14 H14A 109.5 . . ?
N14 C14 H14B 109.5 . . ?
H14A C14 H14B 109.5 . . ?
N14 C14 H14C 109.5 . . ?
H14A C14 H14C 109.5 . . ?
H14B C14 H14C 109.5 . . ?
N14 C15 H15A 109.5 . . ?
N14 C15 H15B 109.5 . . ?
H15A C15 H15B 109.5 . . ?
N14 C15 H15C 109.5 . . ?
H15A C15 H15C 109.5 . . ?
H15B C15 H15C 109.5 . . ?
N15 C16 H16A 109.5 . . ?
N15 C16 H16B 109.5 . . ?
H16A C16 H16B 109.5 . . ?
N15 C16 H16C 109.5 . . ?
H16A C16 H16C 109.5 . . ?
H16B C16 H16C 109.5 . . ?
N15 C17 H17A 109.5 . . ?
N15 C17 H17B 109.5 . . ?
H17A C17 H17B 109.5 . . ?
N15 C17 H17C 109.5 . . ?
H17A C17 H17C 109.5 . . ?
H17B C17 H17C 109.5 . . ?
O5 C18 C19 108.4(6) . . ?
O5 C18 H18A 110.0 . . ?
C19 C18 H18A 110.0 . . ?
O5 C18 H18B 110.0 . . ?
C19 C18 H18B 110.0 . . ?
H18A C18 H18B 108.4 . . ?
C20 C19 C18 110.7(6) . . ?
C20 C19 C22 109.9(6) . . ?
C18 C19 C22 112.1(6) . . ?
C20 C19 C21 106.5(6) . . ?
C18 C19 C21 107.0(6) . . ?
C22 C19 C21 110.4(6) . . ?
O6 C20 C19 113.9(6) . . ?
O6 C20 H20A 108.8 . . ?
C19 C20 H20A 108.8 . . ?
O6 C20 H20B 108.8 . . ?
C19 C20 H20B 108.8 . . ?
H20A C20 H20B 107.7 . . ?
O7 C21 C19 111.3(6) . . ?
O7 C21 H21A 109.4 . . ?
C19 C21 H21A 109.4 . . ?
O7 C21 H21B 109.4 . . ?
C19 C21 H21B 109.4 . . ?
H21A C21 H21B 108.0 . . ?
O8 C22 C19 111.8(6) . . ?
O8 C22 H22A 109.3 . . ?
C19 C22 H22A 109.3 . . ?
O8 C22 H22B 109.3 . . ?
C19 C22 H22B 109.3 . . ?
H22A C22 H22B 107.9 . . ?
N19 C23 H23A 109.5 . . ?
N19 C23 H23B 109.5 . . ?
H23A C23 H23B 109.5 . . ?
N19 C23 H23C 109.5 . . ?
H23A C23 H23C 109.5 . . ?
H23B C23 H23C 109.5 . . ?
N19 C24 H24A 109.5 . . ?
N19 C24 H24B 109.5 . . ?
H24A C24 H24B 109.5 . . ?
N19 C24 H24C 109.5 . . ?
H24A C24 H24C 109.5 . . ?
H24B C24 H24C 109.5 . . ?
N20 C25 H25A 109.5 . . ?
N20 C25 H25B 109.5 . . ?
H25A C25 H25B 109.5 . . ?
N20 C25 H25C 109.5 . . ?
H25A C25 H25C 109.5 . . ?
H25B C25 H25C 109.5 . . ?
N20 C26 H26A 109.5 . . ?
N20 C26 H26B 109.5 . . ?
H26A C26 H26B 109.5 . . ?
N20 C26 H26C 109.5 . . ?
H26A C26 H26C 109.5 . . ?
H26B C26 H26C 109.5 . . ?
P1 N1 P2 118.2(4) . . ?
P2 N2 P3 120.6(4) . . ?
P3 N3 P1 121.0(4) . . ?
C1 N4 C2 111.7(6) . . ?
C1 N4 P1 118.0(5) . . ?
C2 N4 P1 117.9(5) . . ?
C4 N5 C3 113.0(6) . . ?
C4 N5 P2 119.9(5) . . ?
C3 N5 P2 117.2(5) . . ?
P4 N6 P5 121.8(4) . . ?
P6 N7 P5 120.9(4) . . ?
P4 N8 P6 121.1(4) . . ?
C11 N9 C10 111.3(7) . . ?
C11 N9 P5 118.7(7) . . ?
C10 N9 P5 117.8(6) . . ?
C13 N10 C12 111.5(7) . . ?
C13 N10 P6 118.0(6) . . ?
C12 N10 P6 117.5(6) . . ?
P8 N11 P7 120.0(4) . . ?
P9 N12 P8 121.4(4) . . ?
P9 N13 P7 122.1(4) . . ?
C15 N14 C14 113.0(8) . . ?
C15 N14 P7 117.3(6) . . ?
C14 N14 P7 117.9(7) . . ?
C17 N15 C16 114.7(8) . . ?
C17 N15 P8 117.9(6) . . ?
C16 N15 P8 116.6(6) . . ?
P10 N16 P11 120.8(3) . . ?
P11 N17 P12 117.8(4) . . ?
P12 N18 P10 120.7(4) . . ?
C23 N19 C24 113.0(6) . . ?
C23 N19 P11 117.3(5) . . ?
C24 N19 P11 116.0(5) . . ?
C25 N20 C26 113.8(6) . . ?
C25 N20 P12 119.4(5) . . ?
C26 N20 P12 116.3(5) . . ?
C5 O1 P3 114.1(4) . . ?
C7 O2 P3 116.3(4) . . ?
C8 O3 P4 116.1(4) . . ?
C9 O4 P4 116.4(4) . . ?
C18 O5 P9 117.6(5) . . ?
C20 O6 P9 116.6(4) . . ?
C21 O7 P10 113.8(4) . . ?
C22 O8 P10 114.5(4) . . ?
N1 P1 N3 118.3(3) . . ?
N1 P1 N4 109.2(3) . . ?
N3 P1 N4 109.7(3) . . ?
N1 P1 Cl2 106.9(3) . . ?
N3 P1 Cl2 107.4(2) . . ?
N4 P1 Cl2 104.6(2) . . ?
N2 P2 N1 118.1(3) . . ?
N2 P2 N5 110.3(3) . . ?
N1 P2 N5 111.0(3) . . ?
N2 P2 Cl1 106.8(3) . . ?
N1 P2 Cl1 104.6(2) . . ?
N5 P2 Cl1 105.0(2) . . ?
O2 P3 N3 108.7(3) . . ?
O2 P3 O1 101.3(3) . . ?
N3 P3 O1 108.7(3) . . ?
O2 P3 N2 109.7(3) . . ?
N3 P3 N2 118.6(3) . . ?
O1 P3 N2 108.5(3) . . ?
N8 P4 N6 118.1(3) . . ?
N8 P4 O3 108.2(3) . . ?
N6 P4 O3 109.1(3) . . ?
N8 P4 O4 108.9(3) . . ?
N6 P4 O4 109.0(3) . . ?
O3 P4 O4 102.4(3) . . ?
N7 P5 N6 118.2(3) . . ?
N7 P5 N9 110.5(4) . . ?
N6 P5 N9 109.7(4) . . ?
N7 P5 Cl3 104.8(3) . . ?
N6 P5 Cl3 108.1(3) . . ?
N9 P5 Cl3 104.5(3) . . ?
N7 P6 N8 119.0(4) . . ?
N7 P6 N10 110.2(4) . . ?
N8 P6 N10 109.7(4) . . ?
N7 P6 Cl4 106.3(3) . . ?
N8 P6 Cl4 106.7(3) . . ?
N10 P6 Cl4 103.7(3) . . ?
N13 P7 N11 119.3(4) . . ?
N13 P7 N14 108.2(4) . . ?
N11 P7 N14 111.4(4) . . ?
N13 P7 Cl5 105.9(3) . . ?
N11 P7 Cl5 104.9(3) . . ?
N14 P7 Cl5 106.3(3) . . ?
N11 P8 N12 118.3(4) . . ?
N11 P8 N15 109.7(4) . . ?
N12 P8 N15 109.4(4) . . ?
N11 P8 Cl6 106.2(3) . . ?
N12 P8 Cl6 107.9(3) . . ?
N15 P8 Cl6 104.4(3) . . ?
N13 P9 N12 118.0(4) . . ?
N13 P9 O6 108.0(3) . . ?
N12 P9 O6 110.0(3) . . ?
N13 P9 O5 108.3(4) . . ?
N12 P9 O5 109.5(3) . . ?
O6 P9 O5 101.9(3) . . ?
N16 P10 O7 108.4(3) . . ?
N16 P10 O8 108.4(3) . . ?
O7 P10 O8 101.7(3) . . ?
N16 P10 N18 118.4(3) . . ?
O7 P10 N18 109.4(3) . . ?
O8 P10 N18 109.3(3) . . ?
N17 P11 N16 118.1(3) . . ?
N17 P11 N19 109.1(3) . . ?
N16 P11 N19 109.0(3) . . ?
N17 P11 Cl7 107.1(2) . . ?
N16 P11 Cl7 107.7(2) . . ?
N19 P11 Cl7 104.9(2) . . ?
N18 P12 N17 118.3(3) . . ?
N18 P12 N20 110.6(3) . . ?
N17 P12 N20 111.0(3) . . ?
N18 P12 Cl8 106.1(3) . . ?
N17 P12 Cl8 104.5(2) . . ?
N20 P12 Cl8 105.3(2) . . ?

loop_
_geom_bond_atom_site_label_1
_geom_bond_atom_site_label_2
_geom_bond_distance
_geom_bond_site_symmetry_2
_geom_bond_publ_flag
C1 N4 1.473(8) . ?
C1 H1A 0.9800 . ?
C1 H1B 0.9800 . ?
C1 H1C 0.9800 . ?
C2 N4 1.488(9) . ?
C2 H2A 0.9800 . ?
C2 H2B 0.9800 . ?
C2 H2C 0.9800 . ?
C3 N5 1.491(9) . ?
C3 H3A 0.9800 . ?
C3 H3B 0.9800 . ?
C3 H3C 0.9800 . ?
C4 N5 1.485(10) . ?
C4 H4A 0.9800 . ?
C4 H4B 0.9800 . ?
C4 H4C 0.9800 . ?
C5 O1 1.465(8) . ?
C5 C6 1.528(10) . ?
C5 H5A 0.9900 . ?
C5 H5B 0.9900 . ?
C6 C8 1.522(10) . ?
C6 C9 1.530(9) . ?
C6 C7 1.547(9) . ?
C7 O2 1.476(8) . ?
C7 H7A 0.9900 . ?
C7 H7B 0.9900 . ?
C8 O3 1.463(8) . ?
C8 H8A 0.9900 . ?
C8 H8B 0.9900 . ?
C9 O4 1.445(9) . ?
C9 H9A 0.9900 . ?
C9 H9B 0.9900 . ?
C10 N9 1.504(11) . ?
C10 H10A 0.9800 . ?
C10 H10B 0.9800 . ?
C10 H10C 0.9800 . ?
C11 N9 1.445(11) . ?
C11 H11A 0.9800 . ?
C11 H11B 0.9800 . ?
C11 H11C 0.9800 . ?
C12 N10 1.483(10) . ?
C12 H12A 0.9800 . ?
C12 H12B 0.9800 . ?
C12 H12C 0.9800 . ?
C13 N10 1.451(11) . ?
C13 H13A 0.9800 . ?
C13 H13B 0.9800 . ?
C13 H13C 0.9800 . ?
C14 N14 1.464(13) . ?
C14 H14A 0.9800 . ?
C14 H14B 0.9800 . ?
C14 H14C 0.9800 . ?
C15 N14 1.457(11) . ?
C15 H15A 0.9800 . ?
C15 H15B 0.9800 . ?
C15 H15C 0.9800 . ?
C16 N15 1.479(11) . ?
C16 H16A 0.9800 . ?
C16 H16B 0.9800 . ?
C16 H16C 0.9800 . ?
C17 N15 1.463(11) . ?
C17 H17A 0.9800 . ?
C17 H17B 0.9800 . ?
C17 H17C 0.9800 . ?
C18 O5 1.454(9) . ?
C18 C19 1.525(10) . ?
C18 H18A 0.9900 . ?
C18 H18B 0.9900 . ?
C19 C20 1.513(10) . ?
C19 C22 1.529(10) . ?
C19 C21 1.535(11) . ?
C20 O6 1.449(8) . ?
C20 H20A 0.9900 . ?
C20 H20B 0.9900 . ?
C21 O7 1.467(9) . ?
C21 H21A 0.9900 . ?
C21 H21B 0.9900 . ?
C22 O8 1.472(8) . ?
C22 H22A 0.9900 . ?
C22 H22B 0.9900 . ?
C23 N19 1.459(8) . ?
C23 H23A 0.9800 . ?
C23 H23B 0.9800 . ?
C23 H23C 0.9800 . ?
C24 N19 1.473(9) . ?
C24 H24A 0.9800 . ?
C24 H24B 0.9800 . ?
C24 H24C 0.9800 . ?
C25 N20 1.464(10) . ?
C25 H25A 0.9800 . ?
C25 H25B 0.9800 . ?
C25 H25C 0.9800 . ?
C26 N20 1.481(9) . ?
C26 H26A 0.9800 . ?
C26 H26B 0.9800 . ?
C26 H26C 0.9800 . ?
N1 P1 1.587(6) . ?
N1 P2 1.604(6) . ?
N2 P2 1.589(6) . ?
N2 P3 1.594(6) . ?
N3 P3 1.585(6) . ?
N3 P1 1.596(6) . ?
N4 P1 1.636(6) . ?
N5 P2 1.621(6) . ?
N6 P4 1.583(6) . ?
N6 P5 1.592(6) . ?
N7 P6 1.568(7) . ?
N7 P5 1.590(7) . ?
N8 P4 1.572(7) . ?
N8 P6 1.604(6) . ?
N9 P5 1.643(7) . ?
N10 P6 1.651(7) . ?
N11 P8 1.580(8) . ?
N11 P7 1.590(7) . ?
N12 P9 1.581(8) . ?
N12 P8 1.610(7) . ?
N13 P9 1.570(7) . ?
N13 P7 1.574(6) . ?
N14 P7 1.664(7) . ?
N15 P8 1.642(7) . ?
N16 P10 1.588(6) . ?
N16 P11 1.597(6) . ?
N17 P11 1.592(6) . ?
N17 P12 1.597(7) . ?
N18 P12 1.581(6) . ?
N18 P10 1.594(6) . ?
N19 P11 1.655(6) . ?
N20 P12 1.638(6) . ?
O1 P3 1.593(5) . ?
O2 P3 1.583(5) . ?
O3 P4 1.587(5) . ?
O4 P4 1.603(5) . ?
O5 P9 1.607(6) . ?
O6 P9 1.582(5) . ?
O7 P10 1.590(5) . ?
O8 P10 1.594(5) . ?
P1 Cl2 2.052(3) . ?
P2 Cl1 2.048(3) . ?
P5 Cl3 2.080(3) . ?
P6 Cl4 2.062(3) . ?
P7 Cl5 2.048(3) . ?
P8 Cl6 2.065(3) . ?
P11 Cl7 2.057(3) . ?
P12 Cl8 2.063(3) . ?

loop_
_geom_torsion_atom_site_label_1
_geom_torsion_atom_site_label_2
_geom_torsion_atom_site_label_3
_geom_torsion_atom_site_label_4
_geom_torsion
_geom_torsion_site_symmetry_1
_geom_torsion_site_symmetry_2
_geom_torsion_site_symmetry_3
_geom_torsion_site_symmetry_4
_geom_torsion_publ_flag
O1 C5 C6 C8 172.9(6) . . . . ?
O1 C5 C6 C9 -67.8(7) . . . . ?
O1 C5 C6 C7 53.5(8) . . . . ?
C8 C6 C7 O2 -169.1(5) . . . . ?
C9 C6 C7 O2 69.8(7) . . . . ?
C5 C6 C7 O2 -51.3(7) . . . . ?
C9 C6 C8 O3 51.2(8) . . . . ?
C5 C6 C8 O3 170.1(6) . . . . ?
C7 C6 C8 O3 -69.7(7) . . . . ?
C8 C6 C9 O4 -53.3(8) . . . . ?
C5 C6 C9 O4 -170.5(6) . . . . ?
C7 C6 C9 O4 67.5(7) . . . . ?
O5 C18 C19 C20 -55.5(8) . . . . ?
O5 C18 C19 C22 67.6(8) . . . . ?
O5 C18 C19 C21 -171.2(6) . . . . ?
C18 C19 C20 O6 54.0(8) . . . . ?
C22 C19 C20 O6 -70.3(7) . . . . ?
C21 C19 C20 O6 170.1(6) . . . . ?
C20 C19 C21 O7 173.2(5) . . . . ?
C18 C19 C21 O7 -68.3(7) . . . . ?
C22 C19 C21 O7 54.0(8) . . . . ?
C20 C19 C22 O8 -169.7(5) . . . . ?
C18 C19 C22 O8 66.7(8) . . . . ?
C21 C19 C22 O8 -52.6(8) . . . . ?
C6 C5 O1 P3 -60.3(7) . . . . ?
C6 C7 O2 P3 58.4(6) . . . . ?
C6 C8 O3 P4 -53.9(7) . . . . ?
C6 C9 O4 P4 59.8(7) . . . . ?
C19 C18 O5 P9 60.8(7) . . . . ?
C19 C20 O6 P9 -54.0(7) . . . . ?
C19 C21 O7 P10 -61.1(7) . . . . ?
C19 C22 O8 P10 58.5(7) . . . . ?
P2 N1 P1 N3 -25.4(6) . . . . ?
P2 N1 P1 N4 -151.7(4) . . . . ?
P2 N1 P1 Cl2 95.7(4) . . . . ?
P3 N3 P1 N1 13.2(6) . . . . ?
P3 N3 P1 N4 139.3(4) . . . . ?
P3 N3 P1 Cl2 -107.6(4) . . . . ?
C1 N4 P1 N1 168.9(5) . . . . ?
C2 N4 P1 N1 -52.1(6) . . . . ?
C1 N4 P1 N3 37.8(6) . . . . ?
C2 N4 P1 N3 176.8(5) . . . . ?
C1 N4 P1 Cl2 -77.0(5) . . . . ?
C2 N4 P1 Cl2 61.9(5) . . . . ?
P3 N2 P2 N1 -16.0(6) . . . . ?
P3 N2 P2 N5 113.1(5) . . . . ?
P3 N2 P2 Cl1 -133.3(4) . . . . ?
P1 N1 P2 N2 26.8(6) . . . . ?
P1 N1 P2 N5 -101.9(5) . . . . ?
P1 N1 P2 Cl1 145.4(4) . . . . ?
C4 N5 P2 N2 38.6(7) . . . . ?
C3 N5 P2 N2 -177.9(5) . . . . ?
C4 N5 P2 N1 171.4(6) . . . . ?
C3 N5 P2 N1 -45.1(6) . . . . ?
C4 N5 P2 Cl1 -76.2(6) . . . . ?
C3 N5 P2 Cl1 67.4(6) . . . . ?
C7 O2 P3 N3 -172.6(4) . . . . ?
C7 O2 P3 O1 -58.2(5) . . . . ?
C7 O2 P3 N2 56.3(5) . . . . ?
P1 N3 P3 O2 -128.5(4) . . . . ?
P1 N3 P3 O1 122.1(4) . . . . ?
P1 N3 P3 N2 -2.3(6) . . . . ?
C5 O1 P3 O2 57.9(5) . . . . ?
C5 O1 P3 N3 172.3(4) . . . . ?
C5 O1 P3 N2 -57.5(5) . . . . ?
P2 N2 P3 O2 129.4(4) . . . . ?
P2 N2 P3 N3 3.7(6) . . . . ?
P2 N2 P3 O1 -120.8(4) . . . . ?
P6 N8 P4 N6 8.6(6) . . . . ?
P6 N8 P4 O3 133.1(4) . . . . ?
P6 N8 P4 O4 -116.3(4) . . . . ?
P5 N6 P4 N8 -3.9(6) . . . . ?
P5 N6 P4 O3 -128.0(4) . . . . ?
P5 N6 P4 O4 120.9(4) . . . . ?
C8 O3 P4 N8 165.6(5) . . . . ?
C8 O3 P4 N6 -64.7(5) . . . . ?
C8 O3 P4 O4 50.7(5) . . . . ?
C9 O4 P4 N8 -169.3(5) . . . . ?
C9 O4 P4 N6 60.6(5) . . . . ?
C9 O4 P4 O3 -54.9(5) . . . . ?
P6 N7 P5 N6 7.7(7) . . . . ?
P6 N7 P5 N9 135.2(5) . . . . ?
P6 N7 P5 Cl3 -112.7(5) . . . . ?
P4 N6 P5 N7 -4.1(6) . . . . ?
P4 N6 P5 N9 -132.1(5) . . . . ?
P4 N6 P5 Cl3 114.6(4) . . . . ?
C11 N9 P5 N7 52.1(8) . . . . ?
C10 N9 P5 N7 -168.7(6) . . . . ?
C11 N9 P5 N6 -175.8(7) . . . . ?
C10 N9 P5 N6 -36.6(7) . . . . ?
C11 N9 P5 Cl3 -60.1(8) . . . . ?
C10 N9 P5 Cl3 79.1(6) . . . . ?
P5 N7 P6 N8 -3.2(7) . . . . ?
P5 N7 P6 N10 124.7(5) . . . . ?
P5 N7 P6 Cl4 -123.5(4) . . . . ?
P4 N8 P6 N7 -5.1(7) . . . . ?
P4 N8 P6 N10 -133.3(5) . . . . ?
P4 N8 P6 Cl4 115.0(4) . . . . ?
C13 N10 P6 N7 -178.1(6) . . . . ?
C12 N10 P6 N7 43.9(7) . . . . ?
C13 N10 P6 N8 -45.2(7) . . . . ?
C12 N10 P6 N8 176.8(6) . . . . ?
C13 N10 P6 Cl4 68.5(6) . . . . ?
C12 N10 P6 Cl4 -69.6(6) . . . . ?
P9 N13 P7 N11 0.9(7) . . . . ?
P9 N13 P7 N14 -127.7(5) . . . . ?
P9 N13 P7 Cl5 118.7(5) . . . . ?
P8 N11 P7 N13 -9.4(7) . . . . ?
P8 N11 P7 N14 117.8(5) . . . . ?
P8 N11 P7 Cl5 -127.6(5) . . . . ?
C15 N14 P7 N13 -171.9(7) . . . . ?
C14 N14 P7 N13 -31.5(9) . . . . ?
C15 N14 P7 N11 55.2(8) . . . . ?
C14 N14 P7 N11 -164.4(8) . . . . ?
C15 N14 P7 Cl5 -58.5(8) . . . . ?
C14 N14 P7 Cl5 81.9(9) . . . . ?
P7 N11 P8 N12 10.9(7) . . . . ?
P7 N11 P8 N15 137.3(5) . . . . ?
P7 N11 P8 Cl6 -110.5(5) . . . . ?
P9 N12 P8 N11 -4.3(7) . . . . ?
P9 N12 P8 N15 -130.8(5) . . . . ?
P9 N12 P8 Cl6 116.2(5) . . . . ?
C17 N15 P8 N11 -175.9(7) . . . . ?
C16 N15 P8 N11 41.5(8) . . . . ?
C17 N15 P8 N12 -44.6(8) . . . . ?
C16 N15 P8 N12 172.8(7) . . . . ?
C17 N15 P8 Cl6 70.7(7) . . . . ?
C16 N15 P8 Cl6 -71.9(7) . . . . ?
P7 N13 P9 N12 5.5(7) . . . . ?
P7 N13 P9 O6 131.0(5) . . . . ?
P7 N13 P9 O5 -119.5(5) . . . . ?
P8 N12 P9 N13 -3.8(7) . . . . ?
P8 N12 P9 O6 -128.2(5) . . . . ?
P8 N12 P9 O5 120.6(5) . . . . ?
C20 O6 P9 N13 163.0(5) . . . . ?
C20 O6 P9 N12 -66.9(6) . . . . ?
C20 O6 P9 O5 49.2(6) . . . . ?
C18 O5 P9 N13 -168.5(5) . . . . ?
C18 O5 P9 N12 61.7(5) . . . . ?
C18 O5 P9 O6 -54.8(5) . . . . ?
P11 N16 P10 O7 123.8(4) . . . . ?
P11 N16 P10 O8 -126.5(4) . . . . ?
P11 N16 P10 N18 -1.4(6) . . . . ?
C21 O7 P10 N16 173.2(5) . . . . ?
C21 O7 P10 O8 59.1(5) . . . . ?
C21 O7 P10 N18 -56.4(5) . . . . ?
C22 O8 P10 N16 -172.0(4) . . . . ?
C22 O8 P10 O7 -57.8(5) . . . . ?
C22 O8 P10 N18 57.7(5) . . . . ?
P12 N18 P10 N16 3.2(7) . . . . ?
P12 N18 P10 O7 -121.6(5) . . . . ?
P12 N18 P10 O8 127.9(5) . . . . ?
P12 N17 P11 N16 -26.4(6) . . . . ?
P12 N17 P11 N19 -151.6(4) . . . . ?
P12 N17 P11 Cl7 95.3(4) . . . . ?
P10 N16 P11 N17 13.2(6) . . . . ?
P10 N16 P11 N19 138.4(4) . . . . ?
P10 N16 P11 Cl7 -108.2(4) . . . . ?
C23 N19 P11 N17 167.9(5) . . . . ?
C24 N19 P11 N17 -54.3(6) . . . . ?
C23 N19 P11 N16 37.5(6) . . . . ?
C24 N19 P11 N16 175.4(5) . . . . ?
C23 N19 P11 Cl7 -77.6(5) . . . . ?
C24 N19 P11 Cl7 60.3(5) . . . . ?
P10 N18 P12 N17 -16.6(7) . . . . ?
P10 N18 P12 N20 112.9(5) . . . . ?
P10 N18 P12 Cl8 -133.4(4) . . . . ?
P11 N17 P12 N18 28.2(6) . . . . ?
P11 N17 P12 N20 -101.1(4) . . . . ?
P11 N17 P12 Cl8 145.9(3) . . . . ?
C25 N20 P12 N18 40.6(6) . . . . ?
C26 N20 P12 N18 -176.8(5) . . . . ?
C25 N20 P12 N17 173.9(5) . . . . ?
C26 N20 P12 N17 -43.5(6) . . . . ?
C25 N20 P12 Cl8 -73.6(6) . . . . ?
C26 N20 P12 Cl8 69.0(6) . . . . ?
